data_7027581
loop_
_publ_author_name
'Zhou, Xiang-Ge'
'Huang, Jie-Sheng'
'Ko, Po-Hung'
'Cheung, Kung-Kai'
'Che, Chi-Ming'

_publ_contact_author
;
    ENTER NAME
 ENTER ADDRESS
;
_publ_section_title
;
 Titanium and ruthenium binaphthyl Schiff base complexes as catalysts for
 asymmetric trimethylsilylcyanation of aldehydes
;
_journal_issue 18
_journal_name_full 'Journal of the Chemical Society, Dalton Transactions'
_journal_page_first 3303
_journal_paper_doi 10.1039/a904330f
_journal_year 1999
_chemical_formula_moiety 'C34 H16 Cl5 N3 O3 Ru . CH2Cl2'
_chemical_formula_sum 'C35 H20 Cl7 N3 O3 Ru'
_chemical_formula_weight 879.80
_space_group_IT_number 2
_symmetry_cell_setting triclinic
_symmetry_Int_Tables_number 2
_symmetry_space_group_name_Hall '-P 1'
_symmetry_space_group_name_H-M 'P -1'
_audit_creation_date 'Wed Apr 21 10:36:09 1999'
_audit_creation_method 'from TEXRAY.INF file'
_cell_angle_alpha 81.70(3)
_cell_angle_beta 72.34(3)
_cell_angle_gamma 83.89(3)
_cell_formula_units_Z 2
_cell_length_a 11.555(5)
_cell_length_b 12.087(4)
_cell_length_c 13.347(4)
_cell_measurement_reflns_used 25
_cell_measurement_temperature 298.2
_cell_measurement_theta_max 27.6
_cell_measurement_theta_min 21.5
_cell_volume 1753.8(11)
_computing_cell_refinement 'MSC/AFC Diffractometer Control'
_computing_data_collection 'MSC/AFC Diffractometer Control'
_computing_data_reduction teXsan
_computing_publication_material teXsan
_computing_structure_refinement teXsan
_computing_structure_solution SIR92
_diffrn_ambient_temperature 298.2
_diffrn_measurement_device AFC7R
_diffrn_measurement_method 'omega/2-theta scans'
_diffrn_orient_matrix_UB_11 0.03913
_diffrn_orient_matrix_UB_12 -0.07653
_diffrn_orient_matrix_UB_13 -0.01300
_diffrn_orient_matrix_UB_21 0.07902
_diffrn_orient_matrix_UB_22 0.02479
_diffrn_orient_matrix_UB_23 0.00203
_diffrn_orient_matrix_UB_31 0.02257
_diffrn_orient_matrix_UB_32 0.02344
_diffrn_orient_matrix_UB_33 -0.07809
_diffrn_radiation_monochromator graphite
_diffrn_radiation_source 'X-ray tube'
_diffrn_radiation_type MoKalpha
_diffrn_radiation_wavelength 0.7107
_diffrn_reflns_av_R_equivalents 4.23
_diffrn_reflns_limit_h_max 12
_diffrn_reflns_limit_h_min -12
_diffrn_reflns_limit_k_max 13
_diffrn_reflns_limit_k_min 0
_diffrn_reflns_limit_l_max 14
_diffrn_reflns_limit_l_min -14
_diffrn_reflns_number 4840
_diffrn_reflns_theta_max 22.51
_diffrn_standards_decay_% -2.83
_diffrn_standards_interval_count 300
_diffrn_standards_number 3
_exptl_absorpt_coefficient_mu 1.021
_exptl_absorpt_correction_T_max 1.000
_exptl_absorpt_correction_T_min 0.828
_exptl_absorpt_correction_type empirical
_exptl_absorpt_process_details psi-scan
_exptl_crystal_colour brown
_exptl_crystal_density_diffrn 1.666
_exptl_crystal_density_meas 0.000
_exptl_crystal_description prism
_exptl_crystal_F_000 876.00
_exptl_crystal_size_max 0.250
_exptl_crystal_size_mid 0.150
_exptl_crystal_size_min 0.150
_refine_diff_density_max 0.87
_refine_diff_density_min -0.81
_refine_ls_extinction_coef 0.00000
_refine_ls_extinction_method none
_refine_ls_goodness_of_fit_obs 1.845
_refine_ls_hydrogen_treatment noref
_refine_ls_matrix_type full
_refine_ls_number_parameters 442
_refine_ls_number_reflns 3085
_refine_ls_number_restraints 0
_refine_ls_R_factor_obs 0.0397
_refine_ls_shift/esd_max 1.5350
_refine_ls_structure_factor_coef F
_refine_ls_weighting_scheme sigma
_refine_ls_wR_factor_obs 0.0498
_reflns_number_observed 3085
_reflns_number_total 4574
_reflns_observed_criterion 3.00
_cod_data_source_file 904330Fsup1.cif
_cod_data_source_block 1
_cod_original_cell_volume 1753(2)
_cod_original_sg_symbol_H-M 'P -1       '
_cod_original_formula_sum 'C35 H20 Cl7 N3 O3 Ru '
_cod_database_code 7027581

loop_
_symmetry_equiv_pos_as_xyz
'   +x,   +y,   +z'
'   -x,   -y,   -z'

loop_
_atom_site_aniso_label
_atom_site_aniso_U_11
_atom_site_aniso_U_22
_atom_site_aniso_U_33
_atom_site_aniso_U_12
_atom_site_aniso_U_13
_atom_site_aniso_U_23
Ru(1) 0.0360(4) 0.0284(3) 0.0323(3) -0.0045(3) -0.0115(3) -0.0009(2)
Cl(1) 0.068(1) 0.034(1) 0.049(1) -0.009(1) -0.027(1) -0.0074(9)
Cl(2) 0.055(1) 0.051(1) 0.050(1) -0.012(1) -0.010(1) 0.005(1)
Cl(3) 0.042(1) 0.081(2) 0.086(2) 0.003(1) -0.029(1) -0.013(1)
Cl(4) 0.070(2) 0.040(1) 0.071(2) 0.004(1) -0.021(1) -0.004(1)
Cl(5) 0.075(2) 0.097(2) 0.065(2) 0.009(1) -0.042(1) 0.002(1)
Cl(6) 0.173(5) 0.164(4) 0.160(4) 0.016(3) -0.033(4) 0.015(3)
Cl(7) 0.150(4) 0.231(5) 0.146(4) -0.023(4) -0.061(3) -0.014(4)
O(1) 0.047(4) 0.074(4) 0.056(4) 0.000(3) -0.005(3) -0.007(3)
O(2) 0.034(3) 0.048(3) 0.033(3) -0.006(2) -0.010(2) 0.001(2)
O(3) 0.049(3) 0.033(3) 0.047(3) -0.005(2) -0.020(3) -0.001(2)
N(1) 0.039(4) 0.035(4) 0.040(4) -0.002(3) -0.013(3) -0.005(3)
N(2) 0.036(4) 0.032(3) 0.029(3) -0.007(3) -0.015(3) -0.005(3)
N(3) 0.036(4) 0.032(4) 0.030(3) -0.002(3) -0.008(3) 0.000(3)
C(1) 0.040(5) 0.028(4) 0.037(5) -0.001(4) -0.007(4) -0.009(4)
C(2) 0.040(5) 0.043(5) 0.032(4) -0.003(4) -0.003(4) -0.009(4)
C(3) 0.037(5) 0.048(5) 0.042(5) -0.007(4) -0.004(4) -0.010(4)
C(4) 0.034(5) 0.053(5) 0.048(5) 0.002(4) -0.011(4) -0.022(4)
C(5) 0.049(5) 0.043(5) 0.042(5) 0.005(4) -0.016(4) -0.010(4)
C(6) 0.036(5) 0.036(4) 0.036(4) -0.001(4) -0.013(4) -0.012(4)
C(7) 0.050(5) 0.032(4) 0.034(4) 0.002(4) -0.022(4) -0.003(3)
C(8) 0.038(5) 0.028(4) 0.029(4) -0.003(3) -0.008(4) -0.001(3)
C(9) 0.057(6) 0.032(4) 0.043(5) -0.005(4) -0.007(4) -0.005(4)
C(10) 0.071(6) 0.038(5) 0.037(5) -0.010(5) 0.001(5) 0.000(4)
C(11) 0.043(5) 0.030(4) 0.051(5) -0.005(4) 0.001(4) -0.003(4)
C(12) 0.058(6) 0.046(6) 0.066(7) -0.004(5) 0.016(5) 0.003(5)
C(13) 0.049(6) 0.059(7) 0.094(9) -0.017(5) 0.003(6) 0.002(6)
C(14) 0.050(6) 0.053(6) 0.100(8) -0.019(5) -0.023(6) -0.006(6)
C(15) 0.043(5) 0.042(5) 0.056(5) -0.011(4) -0.012(4) -0.004(4)
C(16) 0.038(5) 0.026(4) 0.039(5) -0.003(4) -0.010(4) 0.004(3)
C(17) 0.036(5) 0.025(4) 0.029(4) -0.002(3) -0.008(4) 0.002(3)
C(18) 0.039(5) 0.031(4) 0.039(5) -0.005(4) -0.016(4) -0.004(4)
C(19) 0.029(4) 0.034(4) 0.036(4) -0.004(3) -0.007(4) -0.007(4)
C(20) 0.057(6) 0.030(4) 0.044(5) -0.002(4) -0.006(4) -0.006(4)
C(21) 0.070(6) 0.028(5) 0.063(6) -0.006(4) -0.014(5) -0.003(4)
C(22) 0.071(7) 0.038(5) 0.075(7) 0.013(5) -0.017(6) -0.022(5)
C(23) 0.063(6) 0.046(5) 0.055(6) 0.005(5) -0.016(5) -0.024(5)
C(24) 0.036(5) 0.036(5) 0.042(5) -0.003(4) -0.012(4) -0.009(4)
C(25) 0.046(5) 0.054(6) 0.034(5) 0.000(4) -0.005(4) -0.013(4)
C(26) 0.043(5) 0.043(5) 0.036(5) -0.008(4) -0.006(4) -0.001(4)
C(27) 0.032(4) 0.031(4) 0.032(4) -0.005(3) -0.011(4) -0.004(3)
C(28) 0.043(5) 0.044(5) 0.032(5) -0.010(4) -0.011(4) -0.002(4)
C(29) 0.036(5) 0.046(5) 0.037(5) -0.001(4) -0.012(4) -0.001(4)
C(30) 0.044(5) 0.056(6) 0.040(5) 0.000(4) -0.015(4) -0.007(4)
C(31) 0.040(5) 0.059(6) 0.040(5) 0.003(4) -0.015(4) 0.010(4)
C(32) 0.048(5) 0.048(5) 0.044(5) 0.011(4) -0.010(4) 0.006(4)
C(33) 0.042(5) 0.029(4) 0.044(5) 0.006(4) -0.005(4) 0.000(4)
C(34) 0.033(5) 0.041(5) 0.031(4) -0.006(4) -0.006(4) 0.002(4)
C(35) 0.07(1) 0.46(3) 0.10(1) -0.03(1) -0.043(9) 0.01(2)

loop_
_atom_site_label
_atom_site_fract_x
_atom_site_fract_y
_atom_site_fract_z
_atom_site_U_iso_or_equiv
_atom_site_thermal_displace_type
Ru(1) 0.13797(6) 0.44878(5) 0.71317(5) 0.0320 Uij
Cl(1) 0.0816(2) 0.3410(2) 0.6031(2) 0.0476 Uij
Cl(2) -0.2275(2) 0.2955(2) 0.9204(2) 0.0538 Uij
Cl(3) -0.4879(2) 0.5694(2) 0.7045(2) 0.0673 Uij
Cl(4) 0.2839(2) 0.0785(2) 0.8336(2) 0.0614 Uij
Cl(5) 0.4718(2) 0.2474(2) 1.0968(2) 0.0765 Uij
Cl(6) -0.3472(5) 1.0434(4) 0.7785(4) 0.1752 Uij
Cl(7) -0.1895(4) 0.9268(5) 0.6050(4) 0.1718 Uij
O(1) 0.3784(5) 0.4476(5) 0.5655(5) 0.0615 Uij
O(2) -0.0302(4) 0.4391(4) 0.8076(4) 0.0387 Uij
O(3) 0.1836(5) 0.3047(4) 0.7970(4) 0.0420 Uij
N(1) 0.2837(6) 0.4509(5) 0.6277(5) 0.0377 Uij
N(2) 0.0753(5) 0.5903(4) 0.6360(4) 0.0306 Uij
N(3) 0.1684(5) 0.5446(5) 0.8187(4) 0.0335 Uij
C(1) -0.1289(7) 0.4684(6) 0.7773(6) 0.0353 Uij
C(2) -0.2340(7) 0.4107(6) 0.8273(6) 0.0395 Uij
C(3) -0.3430(7) 0.4401(7) 0.8060(6) 0.0432 Uij
C(4) -0.3509(7) 0.5307(7) 0.7316(6) 0.0436 Uij
C(5) -0.2494(7) 0.5890(6) 0.6790(6) 0.0445 Uij
C(6) -0.1380(6) 0.5576(6) 0.6999(6) 0.0348 Uij
C(7) -0.0341(7) 0.6209(6) 0.6383(6) 0.0372 Uij
C(8) 0.1737(6) 0.6620(6) 0.5780(5) 0.0321 Uij
C(9) 0.2287(7) 0.6537(6) 0.4701(6) 0.0456 Uij
C(10) 0.3369(8) 0.7020(6) 0.4211(6) 0.0524 Uij
C(11) 0.3920(7) 0.7589(6) 0.4776(6) 0.0448 Uij
C(12) 0.5074(8) 0.8015(7) 0.4299(7) 0.0655 Uij
C(13) 0.5605(8) 0.8554(8) 0.4859(9) 0.0730 Uij
C(14) 0.5023(8) 0.8683(7) 0.5912(9) 0.0667 Uij
C(15) 0.3905(7) 0.8282(6) 0.6409(6) 0.0472 Uij
C(16) 0.3321(7) 0.7708(6) 0.5856(6) 0.0353 Uij
C(17) 0.2193(6) 0.7222(5) 0.6353(5) 0.0311 Uij
C(18) 0.1428(6) 0.7418(6) 0.7441(6) 0.0349 Uij
C(19) 0.0906(6) 0.8522(6) 0.7604(6) 0.0333 Uij
C(20) 0.1104(7) 0.9428(6) 0.6775(6) 0.0456 Uij
C(21) 0.0641(8) 1.0483(6) 0.6954(7) 0.0547 Uij
C(22) -0.0056(9) 1.0719(7) 0.7958(8) 0.0620 Uij
C(23) -0.0302(8) 0.9886(7) 0.8768(7) 0.0539 Uij
C(24) 0.0185(6) 0.8769(6) 0.8615(6) 0.0371 Uij
C(25) -0.0046(7) 0.7886(7) 0.9451(6) 0.0456 Uij
C(26) 0.0415(7) 0.6827(6) 0.9299(6) 0.0421 Uij
C(27) 0.1176(6) 0.6587(6) 0.8289(5) 0.0307 Uij
C(28) 0.2262(7) 0.5022(6) 0.8865(6) 0.0396 Uij
C(29) 0.2743(7) 0.3903(6) 0.9053(6) 0.0398 Uij
C(30) 0.3430(7) 0.3708(7) 0.9783(6) 0.0461 Uij
C(31) 0.3897(7) 0.2671(7) 1.0048(6) 0.0477 Uij
C(32) 0.3734(8) 0.1778(7) 0.9586(6) 0.0498 Uij
C(33) 0.3067(7) 0.1915(6) 0.8878(6) 0.0412 Uij
C(34) 0.2525(7) 0.2977(6) 0.8584(6) 0.0365 Uij
C(35) -0.230(1) 0.932(2) 0.725(1) 0.2109 Uij
H(1) -0.4123 0.3986 0.8417 0.0510 Uij
H(2) -0.2551 0.6510 0.6281 0.0531 Uij
H(3) -0.0494 0.6893 0.5978 0.0439 Uij
H(4) 0.1915 0.6156 0.4316 0.0540 Uij
H(5) 0.3757 0.6963 0.3481 0.0627 Uij
H(6) 0.5489 0.7926 0.3580 0.0774 Uij
H(7) 0.6380 0.8843 0.4522 0.0868 Uij
H(8) 0.5410 0.9056 0.6293 0.0794 Uij
H(9) 0.3511 0.8388 0.7130 0.0562 Uij
H(10) 0.1570 0.9291 0.6077 0.0539 Uij
H(11) 0.0796 1.1070 0.6385 0.0642 Uij
H(12) -0.0353 1.1466 0.8073 0.0738 Uij
H(13) -0.0807 1.0045 0.9447 0.0637 Uij
H(14) -0.0537 0.8037 1.0136 0.0537 Uij
H(15) 0.0231 0.6240 0.9869 0.0490 Uij
H(16) 0.2378 0.5531 0.9300 0.0468 Uij
H(17) 0.3569 0.4321 1.0096 0.0550 Uij
H(18) 0.4082 0.1057 0.9763 0.0586 Uij
H(19) -0.1620 0.9260 0.7516 0.1940 Uij
H(20) -0.2679 0.8539 0.7579 0.1940 Uij

loop_
_atom_type_symbol
_atom_type_oxidation_number
_atom_type_number_in_cell
_atom_type_scat_dispersion_real
_atom_type_scat_dispersion_imag
_atom_type_scat_source
Ru 0 2 -1.259 0.836 'International Tables'
Cl 0 14 0.148 0.159 'International Tables'
O 0 6 0.011 0.006 'International Tables'
N 0 6 0.006 0.003 'International Tables'
C 0 70 0.003 0.002 'International Tables'
H 0 40 0.000 0.000 'International Tables'

loop_
_geom_angle_atom_site_label_1
_geom_angle_atom_site_label_2
_geom_angle_atom_site_label_3
_geom_angle
_geom_angle_publ_flag
Cl(1) Ru(1) O(2) 87.0(2) yes
Cl(1) Ru(1) O(3) 89.6(1) yes
Cl(1) Ru(1) N(1) 90.0(2) yes
Cl(1) Ru(1) N(2) 88.9(2) yes
Cl(1) Ru(1) N(3) 174.0(2) yes
O(2) Ru(1) O(3) 87.9(2) yes
O(2) Ru(1) N(1) 176.8(3) yes
O(2) Ru(1) N(2) 86.8(2) yes
O(2) Ru(1) N(3) 87.1(2) yes
O(3) Ru(1) N(1) 91.0(2) yes
O(3) Ru(1) N(2) 174.6(2) yes
O(3) Ru(1) N(3) 91.1(2) yes
N(1) Ru(1) N(2) 94.2(2) yes
N(1) Ru(1) N(3) 95.9(3) yes
N(2) Ru(1) N(3) 89.9(2) yes
Ru(1) O(2) C(1) 124.6(4) yes
Ru(1) O(3) C(34) 125.0(4) yes
Ru(1) N(1) O(1) 174.7(6) yes
Ru(1) N(2) C(7) 127.9(5) yes
Ru(1) N(2) C(8) 111.5(4) yes
C(7) N(2) C(8) 120.5(6) yes
Ru(1) N(3) C(27) 122.8(4) yes
Ru(1) N(3) C(28) 121.5(5) yes
C(27) N(3) C(28) 115.4(6) yes
O(2) C(1) C(2) 119.2(7) yes
O(2) C(1) C(6) 124.2(6) yes
C(2) C(1) C(6) 116.6(7) yes
Cl(2) C(2) C(1) 119.0(6) yes
Cl(2) C(2) C(3) 117.8(6) yes
C(1) C(2) C(3) 123.2(7) yes
C(2) C(3) C(4) 119.2(7) yes
Cl(3) C(4) C(3) 119.8(6) yes
Cl(3) C(4) C(5) 120.5(6) yes
C(3) C(4) C(5) 119.7(7) yes
C(4) C(5) C(6) 120.8(7) yes
C(1) C(6) C(5) 120.4(7) yes
C(1) C(6) C(7) 122.2(6) yes
C(5) C(6) C(7) 117.5(7) yes
N(2) C(7) C(6) 123.8(6) yes
N(2) C(8) C(9) 118.7(6) yes
N(2) C(8) C(17) 117.7(6) yes
C(9) C(8) C(17) 122.8(7) yes
C(8) C(9) C(10) 118.6(7) yes
C(9) C(10) C(11) 121.0(7) yes
C(10) C(11) C(12) 121.3(8) yes
C(10) C(11) C(16) 119.5(7) yes
C(12) C(11) C(16) 119.1(8) yes
C(11) C(12) C(13) 120.8(8) yes
C(12) C(13) C(14) 120.5(8) yes
C(13) C(14) C(15) 120.8(9) yes
C(14) C(15) C(16) 120.5(8) yes
C(11) C(16) C(15) 118.2(7) yes
C(11) C(16) C(17) 119.1(7) yes
C(15) C(16) C(17) 122.6(7) yes
C(8) C(17) C(16) 118.7(6) yes
C(8) C(17) C(18) 118.3(6) yes
C(16) C(17) C(18) 122.8(6) yes
C(17) C(18) C(19) 117.8(6) yes
C(17) C(18) C(27) 123.9(6) yes
C(19) C(18) C(27) 118.4(7) yes
C(18) C(19) C(20) 122.3(7) yes
C(18) C(19) C(24) 120.8(6) yes
C(20) C(19) C(24) 116.9(6) yes
C(19) C(20) C(21) 121.5(7) yes
C(20) C(21) C(22) 121.0(8) yes
C(21) C(22) C(23) 120.0(7) yes
C(22) C(23) C(24) 120.6(8) yes
C(19) C(24) C(23) 119.9(7) yes
C(19) C(24) C(25) 118.4(7) yes
C(23) C(24) C(25) 121.8(7) yes
C(24) C(25) C(26) 121.4(7) yes
C(25) C(26) C(27) 120.1(7) yes
N(3) C(27) C(18) 121.6(6) yes
N(3) C(27) C(26) 117.5(6) yes
C(18) C(27) C(26) 120.9(7) yes
N(3) C(28) C(29) 129.3(7) yes
C(28) C(29) C(30) 116.6(7) yes
C(28) C(29) C(34) 124.0(7) yes
C(30) C(29) C(34) 119.3(7) yes
C(29) C(30) C(31) 121.7(8) yes
Cl(5) C(31) C(30) 119.8(7) yes
Cl(5) C(31) C(32) 120.1(6) yes
C(30) C(31) C(32) 120.1(7) yes
C(31) C(32) C(33) 120.8(7) yes
Cl(4) C(33) C(32) 120.2(6) yes
Cl(4) C(33) C(34) 117.7(6) yes
C(32) C(33) C(34) 122.1(7) yes
O(3) C(34) C(29) 124.3(7) yes
O(3) C(34) C(33) 119.6(7) yes
C(29) C(34) C(33) 116.0(7) yes
Cl(6) C(35) Cl(7) 118(1) yes

loop_
_geom_bond_atom_site_label_1
_geom_bond_atom_site_label_2
_geom_bond_distance
_geom_bond_publ_flag
Ru(1) Cl(1) 2.365(2) yes
Ru(1) O(2) 1.974(5) yes
Ru(1) O(3) 2.040(5) yes
Ru(1) N(1) 1.724(7) yes
Ru(1) N(2) 2.046(6) yes
Ru(1) N(3) 2.075(6) yes
Cl(2) C(2) 1.739(8) yes
Cl(3) C(4) 1.731(8) yes
Cl(4) C(33) 1.715(8) yes
Cl(5) C(31) 1.743(8) yes
Cl(6) C(35) 1.86(2) yes
Cl(7) C(35) 1.53(2) yes
O(1) N(1) 1.157(7) yes
O(2) C(1) 1.319(8) yes
O(3) C(34) 1.295(8) yes
N(2) C(7) 1.271(9) yes
N(2) C(8) 1.458(8) yes
N(3) C(27) 1.449(9) yes
N(3) C(28) 1.299(9) yes
C(1) C(2) 1.400(10) yes
C(1) C(6) 1.401(10) yes
C(2) C(3) 1.37(1) yes
C(3) C(4) 1.38(1) yes
C(4) C(5) 1.38(1) yes
C(5) C(6) 1.40(1) yes
C(6) C(7) 1.455(10) yes
C(8) C(9) 1.400(10) yes
C(8) C(17) 1.370(9) yes
C(9) C(10) 1.37(1) yes
C(10) C(11) 1.41(1) yes
C(11) C(12) 1.41(1) yes
C(11) C(16) 1.42(1) yes
C(12) C(13) 1.37(1) yes
C(13) C(14) 1.39(1) yes
C(14) C(15) 1.37(1) yes
C(15) C(16) 1.42(1) yes
C(16) C(17) 1.418(9) yes
C(17) C(18) 1.491(9) yes
C(18) C(19) 1.423(9) yes
C(18) C(27) 1.381(9) yes
C(19) C(20) 1.424(10) yes
C(19) C(24) 1.409(10) yes
C(20) C(21) 1.35(1) yes
C(21) C(22) 1.39(1) yes
C(22) C(23) 1.35(1) yes
C(23) C(24) 1.42(1) yes
C(24) C(25) 1.41(1) yes
C(25) C(26) 1.35(1) yes
C(26) C(27) 1.419(10) yes
C(28) C(29) 1.42(1) yes
C(29) C(30) 1.41(1) yes
C(29) C(34) 1.44(1) yes
C(30) C(31) 1.35(1) yes
C(31) C(32) 1.37(1) yes
C(32) C(33) 1.37(1) yes
C(33) C(34) 1.423(10) yes
